data_4123025
loop_
_publ_author_name
'Watson, Charlotte G.'
'Balanta, Angelica'
'Elford, Tim G.'
'Essafi, St\'ephanie'
'Harvey, Jeremy N.'
'Aggarwal, Varinder K.'

_publ_section_title
;
 Construction of Multiple, Contiguous Quaternary Stereocenters in Acyclic
 Molecules by Lithiation-Borylation.
;
_journal_name_full 'Journal of the American Chemical Society'
_journal_page_first 141203101453003
_journal_paper_doi 10.1021/ja509029h
_journal_year 2014
_chemical_formula_moiety 'C21 H24 F3 N O'
_chemical_formula_sum 'C21 H24 F3 N O'
_chemical_formula_weight 363.41
_chemical_name_systematic
;
 ?
;
_space_group_crystal_system monoclinic
_space_group_IT_number 4
_space_group_name_Hall 'P 2yb'
_space_group_name_H-M_alt 'P 1 21 1'
_symmetry_space_group_name_Hall 'P 2yb'
_symmetry_space_group_name_H-M 'P 1 21 1'
_atom_sites_solution_hydrogens geom
_atom_sites_solution_primary iterative
_audit_creation_date 2014-06-25
_audit_creation_method
;
Olex2 1.2
(compiled 2014.06.23 svn.r2946 for OlexSys, GUI svn.r4855)
;
_cell_angle_alpha 90
_cell_angle_beta 107.126(2)
_cell_angle_gamma 90
_cell_formula_units_Z 2
_cell_length_a 7.6822(2)
_cell_length_b 13.2450(4)
_cell_length_c 9.5272(3)
_cell_measurement_reflns_used 2603
_cell_measurement_temperature 100.0
_cell_measurement_theta_max 26.62
_cell_measurement_theta_min 2.24
_cell_volume 926.42(5)
_computing_cell_refinement 'SAINT v8.27A (Bruker, 2012)'
_computing_data_reduction 'SAINT v8.27A (Bruker, 2012)'
_computing_molecular_graphics 'Olex2 (Dolomanov et al., 2009)'
_computing_publication_material 'Olex2 (Dolomanov et al., 2009)'
_computing_structure_refinement 'ShelXL (Sheldrick, 2008)'
_computing_structure_solution 'olex2.solve (Bourhis et al., 2013)'
_diffrn_ambient_temperature 100.0
_diffrn_detector 'Bruker area detector'
_diffrn_detector_type 'CCD area detector'
_diffrn_measured_fraction_theta_full 1.000
_diffrn_measured_fraction_theta_max 1.000
_diffrn_measurement_device 'Bruker Apex II kappa CCDC area detector'
_diffrn_measurement_device_type 'Bruker APEX-II CCD'
_diffrn_measurement_method '\f and \w scans'
_diffrn_radiation_monochromator graphite
_diffrn_radiation_type MoK\a
_diffrn_radiation_wavelength 0.71073
_diffrn_reflns_av_R_equivalents 0.0258
_diffrn_reflns_av_unetI/netI 0.0381
_diffrn_reflns_Laue_measured_fraction_full 1.000
_diffrn_reflns_Laue_measured_fraction_max 1.000
_diffrn_reflns_limit_h_max 9
_diffrn_reflns_limit_h_min -9
_diffrn_reflns_limit_k_max 15
_diffrn_reflns_limit_k_min -16
_diffrn_reflns_limit_l_max 12
_diffrn_reflns_limit_l_min -11
_diffrn_reflns_number 7490
_diffrn_reflns_point_group_measured_fraction_full 0.926
_diffrn_reflns_point_group_measured_fraction_max 0.919
_diffrn_reflns_theta_full 26.000
_diffrn_reflns_theta_max 26.806
_diffrn_reflns_theta_min 2.237
_diffrn_source 'fine-focus sealed tube'
_diffrn_standards_number 0
_exptl_absorpt_coefficient_mu 0.100
_exptl_absorpt_correction_T_max 1.0000
_exptl_absorpt_correction_T_min 0.8804
_exptl_absorpt_correction_type multi-scan
_exptl_absorpt_process_details
;
SADABS-2012/1 (Bruker,2012) was used for absorption correction.
wR2(int) was 0.0618 before and 0.0400 after correction.
The Ratio of minimum to maximum transmission is 0.8804.
The \l/2 correction factor is 0.0015.
;
_exptl_crystal_colour colourless
_exptl_crystal_colour_primary colourless
_exptl_crystal_density_diffrn 1.303
_exptl_crystal_description plate
_exptl_crystal_F_000 384
_exptl_crystal_size_max 0.45
_exptl_crystal_size_mid 0.39
_exptl_crystal_size_min 0.13
_refine_diff_density_max 0.220
_refine_diff_density_min -0.220
_refine_diff_density_rms 0.038
_refine_ls_abs_structure_details
;
 Flack x determined using 1295 quotients [(I+)-(I-)]/[(I+)+(I-)]
 (Parsons and Flack (2004), Acta Cryst. A60, s61).
;
_refine_ls_abs_structure_Flack 0.1(3)
_refine_ls_extinction_method none
_refine_ls_goodness_of_fit_ref 1.038
_refine_ls_hydrogen_treatment constr
_refine_ls_matrix_type full
_refine_ls_number_parameters 239
_refine_ls_number_reflns 3643
_refine_ls_number_restraints 1
_refine_ls_restrained_S_all 1.038
_refine_ls_R_factor_all 0.0423
_refine_ls_R_factor_gt 0.0349
_refine_ls_shift/su_max 0.000
_refine_ls_shift/su_mean 0.000
_refine_ls_structure_factor_coef Fsqd
_refine_ls_weighting_details 'w=1/[\s^2^(Fo^2^)+(0.0400P)^2^+0.1004P] where P=(Fo^2^+2Fc^2^)/3'
_refine_ls_weighting_scheme calc
_refine_ls_wR_factor_gt 0.0780
_refine_ls_wR_factor_ref 0.0817
_reflns_Friedel_coverage 0.760
_reflns_Friedel_fraction_full 0.846
_reflns_Friedel_fraction_max 0.830
_reflns_number_gt 3257
_reflns_number_total 3643
_reflns_threshold_expression 'I > 2\s(I)'
_cod_data_source_file ja509029h_si_005.cif
_cod_data_source_block testm1
_cod_database_code 4123025
_shelxl_version_number 2013-4
_shelx_space_group_comment
;
The symmetry employed for this shelxl refinement is uniquely defined
by the following loop, which should always be used as a source of
symmetry information in preference to the above space-group names.
They are only intended as comments.
;
_olex2_refinement_description
;
1. Fixed Uiso
 At 1.2 times of:
  All C(H) groups, All N(H) groups
 At 1.5 times of:
  All C(H,H,H) groups
2.a Ternary CH refined with riding coordinates:
 C19(H19)
2.b Aromatic/amide H refined with riding coordinates:
 N1(H1), C2(H2), C3(H3), C4(H4), C5(H5), C6(H6), C10(H10), C11(H11), C12(H12),
 C13(H13), C14(H14)
2.c Idealised Me refined as rotating group:
 C15(H15A,H15B,H15C), C18(H18A,H18B,H18C), C20(H20A,H20B,H20C), C21(H21A,H21B,
 H21C)
;
_olex2_submission_special_instructions 'No special instructions were received'

loop_
_space_group_symop_operation_xyz
'x, y, z'
'-x, y+1/2, -z'

loop_
_atom_site_label
_atom_site_type_symbol
_atom_site_fract_x
_atom_site_fract_y
_atom_site_fract_z
_atom_site_U_iso_or_equiv
_atom_site_adp_type
_atom_site_occupancy
_atom_site_site_symmetry_order
_atom_site_calc_flag
_atom_site_refinement_flags_posn
F1 F 0.0981(2) 0.58695(15) 0.40559(17) 0.0377(4) Uani 1 1 d .
F2 F 0.3571(2) 0.58979(13) 0.36336(16) 0.0315(4) Uani 1 1 d .
F3 F 0.1845(2) 0.46025(12) 0.30303(17) 0.0318(4) Uani 1 1 d .
O1 O -0.0772(2) 0.59104(14) 0.10738(19) 0.0212(4) Uani 1 1 d .
N1 N 0.1964(3) 0.65570(15) 0.0955(2) 0.0162(4) Uani 1 1 d .
H1 H 0.3146 0.6487 0.1354 0.019 Uiso 1 1 calc R
C1 C 0.0062(3) 0.66037(18) -0.1610(3) 0.0155(5) Uani 1 1 d .
C2 C 0.0429(3) 0.56001(19) -0.1853(3) 0.0175(5) Uani 1 1 d .
H2 H 0.1472 0.5282 -0.1215 0.021 Uiso 1 1 calc R
C3 C -0.0701(3) 0.5055(2) -0.3010(3) 0.0211(6) Uani 1 1 d .
H3 H -0.0411 0.4375 -0.3168 0.025 Uiso 1 1 calc R
C4 C -0.2249(4) 0.5498(2) -0.3934(3) 0.0237(6) Uani 1 1 d .
H4 H -0.3015 0.5127 -0.4733 0.028 Uiso 1 1 calc R
C5 C -0.2673(3) 0.6482(2) -0.3686(3) 0.0229(6) Uani 1 1 d .
H5 H -0.3743 0.6788 -0.4307 0.027 Uiso 1 1 calc R
C6 C -0.1533(3) 0.7025(2) -0.2528(3) 0.0190(5) Uani 1 1 d .
H6 H -0.1847 0.7699 -0.2358 0.023 Uiso 1 1 calc R
C7 C 0.1330(3) 0.72265(19) -0.0352(3) 0.0151(5) Uani 1 1 d .
C8 C 0.3179(3) 0.76153(18) -0.0688(3) 0.0168(5) Uani 1 1 d .
C9 C 0.4524(3) 0.79589(18) 0.0788(3) 0.0163(5) Uani 1 1 d .
C10 C 0.4347(3) 0.88982(19) 0.1423(3) 0.0193(5) Uani 1 1 d .
H10 H 0.3388 0.9340 0.0929 0.023 Uiso 1 1 calc R
C11 C 0.5542(4) 0.9192(2) 0.2753(3) 0.0249(6) Uani 1 1 d .
H11 H 0.5397 0.9832 0.3156 0.030 Uiso 1 1 calc R
C12 C 0.6950(4) 0.8561(2) 0.3503(3) 0.0270(6) Uani 1 1 d .
H12 H 0.7752 0.8758 0.4427 0.032 Uiso 1 1 calc R
C13 C 0.7170(3) 0.7647(2) 0.2892(3) 0.0248(6) Uani 1 1 d .
H13 H 0.8140 0.7213 0.3391 0.030 Uiso 1 1 calc R
C14 C 0.5983(3) 0.7353(2) 0.1548(3) 0.0194(5) Uani 1 1 d .
H14 H 0.6171 0.6723 0.1136 0.023 Uiso 1 1 calc R
C15 C 0.0282(3) 0.80881(19) 0.0114(3) 0.0182(5) Uani 1 1 d .
H15A H -0.0817 0.7818 0.0300 0.027 Uiso 1 1 calc GR
H15B H -0.0064 0.8593 -0.0672 0.027 Uiso 1 1 calc GR
H15C H 0.1058 0.8404 0.1011 0.027 Uiso 1 1 calc GR
C16 C 0.0858(3) 0.60555(18) 0.1563(3) 0.0163(5) Uani 1 1 d .
C17 C 0.1830(3) 0.56120(19) 0.3086(3) 0.0197(6) Uani 1 1 d .
C18 C 0.4015(3) 0.67427(19) -0.1330(3) 0.0208(6) Uani 1 1 d .
H18A H 0.4160 0.6153 -0.0685 0.031 Uiso 1 1 calc GR
H18B H 0.5208 0.6948 -0.1410 0.031 Uiso 1 1 calc GR
H18C H 0.3211 0.6570 -0.2306 0.031 Uiso 1 1 calc GR
C19 C 0.2819(3) 0.8528(2) -0.1797(3) 0.0204(6) Uani 1 1 d .
H19 H 0.2096 0.9043 -0.1440 0.024 Uiso 1 1 calc R
C20 C 0.1773(4) 0.8279(3) -0.3385(3) 0.0350(7) Uani 1 1 d .
H20A H 0.2540 0.7868 -0.3821 0.052 Uiso 1 1 calc GR
H20B H 0.1441 0.8907 -0.3945 0.052 Uiso 1 1 calc GR
H20C H 0.0666 0.7903 -0.3409 0.052 Uiso 1 1 calc GR
C21 C 0.4603(4) 0.9035(2) -0.1841(3) 0.0283(6) Uani 1 1 d .
H21A H 0.5294 0.9249 -0.0849 0.043 Uiso 1 1 calc GR
H21B H 0.4322 0.9626 -0.2489 0.043 Uiso 1 1 calc GR
H21C H 0.5329 0.8554 -0.2215 0.043 Uiso 1 1 calc GR

loop_
_atom_site_aniso_label
_atom_site_aniso_U_11
_atom_site_aniso_U_22
_atom_site_aniso_U_33
_atom_site_aniso_U_23
_atom_site_aniso_U_13
_atom_site_aniso_U_12
F1 0.0462(10) 0.0494(11) 0.0236(8) 0.0051(8) 0.0197(8) 0.0159(9)
F2 0.0249(8) 0.0379(10) 0.0252(8) 0.0064(8) -0.0026(7) -0.0071(8)
F3 0.0440(10) 0.0165(8) 0.0302(9) 0.0055(7) 0.0039(7) 0.0010(7)
O1 0.0166(9) 0.0220(10) 0.0265(9) 0.0031(8) 0.0083(7) -0.0010(8)
N1 0.0128(10) 0.0171(11) 0.0188(10) 0.0016(9) 0.0048(8) 0.0014(8)
C1 0.0152(12) 0.0151(13) 0.0179(12) 0.0015(10) 0.0075(10) -0.0009(10)
C2 0.0175(13) 0.0175(13) 0.0172(12) 0.0000(10) 0.0047(10) -0.0005(10)
C3 0.0264(14) 0.0159(13) 0.0250(13) -0.0038(11) 0.0138(11) -0.0026(11)
C4 0.0205(14) 0.0330(17) 0.0179(13) -0.0073(12) 0.0062(11) -0.0097(11)
C5 0.0161(12) 0.0295(15) 0.0227(13) 0.0038(12) 0.0051(11) 0.0007(11)
C6 0.0167(12) 0.0203(14) 0.0219(13) 0.0017(11) 0.0087(11) -0.0002(10)
C7 0.0150(11) 0.0152(12) 0.0153(12) 0.0021(10) 0.0049(9) 0.0012(9)
C8 0.0139(12) 0.0170(13) 0.0205(12) 0.0029(10) 0.0066(10) 0.0004(10)
C9 0.0141(12) 0.0161(13) 0.0208(13) 0.0004(10) 0.0084(10) -0.0020(10)
C10 0.0189(13) 0.0149(13) 0.0253(14) 0.0011(11) 0.0084(11) -0.0001(10)
C11 0.0241(14) 0.0239(15) 0.0300(15) -0.0075(12) 0.0131(12) -0.0057(11)
C12 0.0195(14) 0.0384(18) 0.0232(14) -0.0048(13) 0.0065(11) -0.0085(12)
C13 0.0152(13) 0.0336(16) 0.0260(14) 0.0050(12) 0.0066(11) 0.0006(11)
C14 0.0161(12) 0.0199(14) 0.0237(13) -0.0004(11) 0.0084(10) -0.0003(10)
C15 0.0167(12) 0.0156(12) 0.0235(13) -0.0006(11) 0.0079(11) 0.0007(10)
C16 0.0197(13) 0.0116(13) 0.0190(12) -0.0008(10) 0.0079(10) 0.0015(10)
C17 0.0225(14) 0.0157(14) 0.0226(13) -0.0003(11) 0.0090(11) -0.0006(10)
C18 0.0198(12) 0.0225(14) 0.0219(13) -0.0043(11) 0.0091(11) -0.0015(11)
C19 0.0181(13) 0.0213(14) 0.0235(13) 0.0039(11) 0.0089(11) 0.0006(10)
C20 0.0285(15) 0.047(2) 0.0266(16) 0.0125(14) 0.0040(13) -0.0125(14)
C21 0.0267(15) 0.0281(16) 0.0310(16) 0.0084(13) 0.0098(12) -0.0058(12)

loop_
_atom_type_symbol
_atom_type_description
_atom_type_scat_dispersion_real
_atom_type_scat_dispersion_imag
_atom_type_scat_source
C C 0.0033 0.0016 'International Tables Vol C Tables 4.2.6.8 and 6.1.1.4'
H H 0.0000 0.0000 'International Tables Vol C Tables 4.2.6.8 and 6.1.1.4'
F F 0.0171 0.0103 'International Tables Vol C Tables 4.2.6.8 and 6.1.1.4'
N N 0.0061 0.0033 'International Tables Vol C Tables 4.2.6.8 and 6.1.1.4'
O O 0.0106 0.0060 'International Tables Vol C Tables 4.2.6.8 and 6.1.1.4'

loop_
_geom_angle_atom_site_label_1
_geom_angle_atom_site_label_2
_geom_angle_atom_site_label_3
_geom_angle
C7 N1 H1 117.8
C16 N1 H1 117.8
C16 N1 C7 124.4(2)
C2 C1 C6 117.5(2)
C2 C1 C7 121.9(2)
C6 C1 C7 120.7(2)
C1 C2 H2 119.3
C3 C2 C1 121.3(2)
C3 C2 H2 119.3
C2 C3 H3 119.9
C4 C3 C2 120.2(2)
C4 C3 H3 119.9
C3 C4 H4 120.2
C5 C4 C3 119.5(2)
C5 C4 H4 120.2
C4 C5 H5 120.0
C4 C5 C6 119.9(2)
C6 C5 H5 120.0
C1 C6 H6 119.3
C5 C6 C1 121.5(2)
C5 C6 H6 119.3
N1 C7 C1 107.90(19)
N1 C7 C8 105.25(17)
N1 C7 C15 105.72(19)
C1 C7 C8 113.87(18)
C15 C7 C1 110.94(19)
C15 C7 C8 112.6(2)
C9 C8 C7 107.59(18)
C9 C8 C19 108.8(2)
C18 C8 C7 109.38(19)
C18 C8 C9 109.8(2)
C18 C8 C19 108.8(2)
C19 C8 C7 112.54(19)
C10 C9 C8 121.8(2)
C14 C9 C8 121.4(2)
C14 C9 C10 116.7(2)
C9 C10 H10 119.3
C11 C10 C9 121.4(2)
C11 C10 H10 119.3
C10 C11 H11 119.7
C10 C11 C12 120.6(3)
C12 C11 H11 119.7
C11 C12 H12 120.4
C13 C12 C11 119.1(3)
C13 C12 H12 120.4
C12 C13 H13 119.8
C12 C13 C14 120.5(3)
C14 C13 H13 119.8
C9 C14 H14 119.2
C13 C14 C9 121.7(2)
C13 C14 H14 119.2
C7 C15 H15A 109.5
C7 C15 H15B 109.5
C7 C15 H15C 109.5
H15A C15 H15B 109.5
H15A C15 H15C 109.5
H15B C15 H15C 109.5
O1 C16 N1 128.8(2)
O1 C16 C17 117.4(2)
N1 C16 C17 113.9(2)
F1 C17 F2 107.2(2)
F1 C17 F3 107.3(2)
F1 C17 C16 111.0(2)
F2 C17 C16 114.2(2)
F3 C17 F2 106.2(2)
F3 C17 C16 110.6(2)
C8 C18 H18A 109.5
C8 C18 H18B 109.5
C8 C18 H18C 109.5
H18A C18 H18B 109.5
H18A C18 H18C 109.5
H18B C18 H18C 109.5
C8 C19 H19 107.5
C20 C19 C8 115.9(2)
C20 C19 H19 107.5
C20 C19 C21 106.3(2)
C21 C19 C8 111.8(2)
C21 C19 H19 107.5
C19 C20 H20A 109.5
C19 C20 H20B 109.5
C19 C20 H20C 109.5
H20A C20 H20B 109.5
H20A C20 H20C 109.5
H20B C20 H20C 109.5
C19 C21 H21A 109.5
C19 C21 H21B 109.5
C19 C21 H21C 109.5
H21A C21 H21B 109.5
H21A C21 H21C 109.5
H21B C21 H21C 109.5

loop_
_geom_bond_atom_site_label_1
_geom_bond_atom_site_label_2
_geom_bond_distance
F1 C17 1.323(3)
F2 C17 1.339(3)
F3 C17 1.338(3)
O1 C16 1.216(3)
N1 H1 0.8800
N1 C7 1.489(3)
N1 C16 1.337(3)
C1 C2 1.392(3)
C1 C6 1.396(3)
C1 C7 1.542(3)
C2 H2 0.9500
C2 C3 1.388(4)
C3 H3 0.9500
C3 C4 1.385(4)
C4 H4 0.9500
C4 C5 1.381(4)
C5 H5 0.9500
C5 C6 1.391(4)
C6 H6 0.9500
C7 C8 1.628(3)
C7 C15 1.536(3)
C8 C9 1.548(4)
C8 C18 1.535(3)
C8 C19 1.576(3)
C9 C10 1.407(4)
C9 C14 1.395(3)
C10 H10 0.9500
C10 C11 1.384(4)
C11 H11 0.9500
C11 C12 1.387(4)
C12 H12 0.9500
C12 C13 1.375(4)
C13 H13 0.9500
C13 C14 1.391(4)
C14 H14 0.9500
C15 H15A 0.9800
C15 H15B 0.9800
C15 H15C 0.9800
C16 C17 1.540(3)
C18 H18A 0.9800
C18 H18B 0.9800
C18 H18C 0.9800
C19 H19 1.0000
C19 C20 1.526(4)
C19 C21 1.537(3)
C20 H20A 0.9800
C20 H20B 0.9800
C20 H20C 0.9800
C21 H21A 0.9800
C21 H21B 0.9800
C21 H21C 0.9800

loop_
_geom_torsion_atom_site_label_1
_geom_torsion_atom_site_label_2
_geom_torsion_atom_site_label_3
_geom_torsion_atom_site_label_4
_geom_torsion
O1 C16 C17 F1 -51.2(3)
O1 C16 C17 F2 -172.5(2)
O1 C16 C17 F3 67.8(3)
N1 C7 C8 C9 -46.7(2)
N1 C7 C8 C18 72.5(2)
N1 C7 C8 C19 -166.52(19)
N1 C16 C17 F1 128.9(2)
N1 C16 C17 F2 7.5(3)
N1 C16 C17 F3 -112.2(2)
C1 C2 C3 C4 -1.3(4)
C1 C7 C8 C9 -164.68(19)
C1 C7 C8 C18 -45.5(3)
C1 C7 C8 C19 75.5(3)
C2 C1 C6 C5 -3.0(3)
C2 C1 C7 N1 -39.5(3)
C2 C1 C7 C8 77.0(3)
C2 C1 C7 C15 -154.8(2)
C2 C3 C4 C5 -0.8(4)
C3 C4 C5 C6 1.0(4)
C4 C5 C6 C1 1.0(4)
C6 C1 C2 C3 3.1(3)
C6 C1 C7 N1 138.9(2)
C6 C1 C7 C8 -104.7(2)
C6 C1 C7 C15 23.5(3)
C7 N1 C16 O1 13.0(4)
C7 N1 C16 C17 -167.1(2)
C7 C1 C2 C3 -178.5(2)
C7 C1 C6 C5 178.7(2)
C7 C8 C9 C10 -78.3(3)
C7 C8 C9 C14 102.3(2)
C7 C8 C19 C20 -70.6(3)
C7 C8 C19 C21 167.4(2)
C8 C9 C10 C11 179.1(2)
C8 C9 C14 C13 -178.4(2)
C9 C8 C19 C20 170.3(2)
C9 C8 C19 C21 48.3(3)
C9 C10 C11 C12 -0.3(4)
C10 C9 C14 C13 2.1(3)
C10 C11 C12 C13 1.5(4)
C11 C12 C13 C14 -0.8(4)
C12 C13 C14 C9 -1.1(4)
C14 C9 C10 C11 -1.5(3)
C15 C7 C8 C9 67.9(2)
C15 C7 C8 C18 -172.9(2)
C15 C7 C8 C19 -51.9(3)
C16 N1 C7 C1 -56.0(3)
C16 N1 C7 C8 -177.9(2)
C16 N1 C7 C15 62.8(3)
C18 C8 C9 C10 162.8(2)
C18 C8 C9 C14 -16.7(3)
C18 C8 C19 C20 50.8(3)
C18 C8 C19 C21 -71.2(3)
C19 C8 C9 C10 43.9(3)
C19 C8 C9 C14 -135.6(2)
